data_7212472
loop_
_publ_author_name
'Ling, Irene'
'Alias, Yatimah'
'Sobolev, Alexandre N.'
'Raston, Colin L.'

_publ_section_title
;
 Lanthanoid assisted self-assembly of imidazolium cations in organic
 bi-layers
;
_journal_issue 6
_journal_name_full CrystEngComm
_journal_page_first 1869
_journal_paper_doi 10.1039/c000487c
_journal_volume 12
_journal_year 2010
_chemical_formula_moiety 'C56 H62 Gd2 O44 S8, C44 H38 P2, 2(C6 H11 N2), 15(H2 O)'
_chemical_formula_sum 'C112 H152 Gd2 N4 O59 P2 S8'
_chemical_formula_weight 3131.30
_chemical_name_systematic
;
?
;
_space_group_IT_number 2
_symmetry_cell_setting triclinic
_symmetry_Int_Tables_number 2
_symmetry_space_group_name_Hall '-P 1'
_symmetry_space_group_name_H-M 'P -1'
_atom_sites_solution_hydrogens geom
_atom_sites_solution_primary direct
_atom_sites_solution_secondary difmap
_audit_creation_method SHELXL-97
_cell_angle_alpha 106.004(3)
_cell_angle_beta 93.474(3)
_cell_angle_gamma 112.632(3)
_cell_formula_units_Z 1
_cell_length_a 12.7621(4)
_cell_length_b 15.4557(5)
_cell_length_c 19.2632(6)
_cell_measurement_reflns_used 34145
_cell_measurement_temperature 100(2)
_cell_measurement_theta_max 37.4
_cell_measurement_theta_min 3.2
_cell_volume 3311.1(2)
_computing_cell_refinement
;
CrysAlis CCD, Oxford Diffraction Ltd.,
Version 1.171.32.15 (release 10-01-2008 CrysAlis171 .NET)
(compiled Jan 10 2008,16:37:18)
;
_computing_data_collection
;
CrysAlis CCD, Oxford Diffraction Ltd.,
Version 1.171.32.15 (release 10-01-2008 CrysAlis171 .NET)
(compiled Jan 10 2008,16:37:18)
;
_computing_data_reduction
;
CrysAlis CCD, Oxford Diffraction Ltd.,
Version 1.171.32.15 (release 10-01-2008 CrysAlis171 .NET)
(compiled Jan 10 2008,16:37:18)
;
_computing_molecular_graphics 'X-Seed 2.0 (Barbour, 2001)'
_computing_publication_material 'SHELXL-97 (Sheldrick, 2008)'
_computing_structure_refinement 'SHELXL-97 (Sheldrick, 2008)'
_computing_structure_solution 'SHELXS-97 (Sheldrick, 2008)'
_diffrn_ambient_temperature 100(2)
_diffrn_detector_area_resol_mean 10.4738
_diffrn_measured_fraction_theta_full 0.996
_diffrn_measured_fraction_theta_max 0.925
_diffrn_measurement_device_type 'Oxford Diffraction Gemini-R Ultra, Ruby CCD'
_diffrn_measurement_method '\w scans'
_diffrn_radiation_monochromator graphite
_diffrn_radiation_source 'Enhance (Mo) X-ray Source'
_diffrn_radiation_type MoK\a
_diffrn_radiation_wavelength 0.71073
_diffrn_reflns_av_R_equivalents 0.0492
_diffrn_reflns_av_sigmaI/netI 0.0477
_diffrn_reflns_limit_h_max 21
_diffrn_reflns_limit_h_min -21
_diffrn_reflns_limit_k_max 25
_diffrn_reflns_limit_k_min -25
_diffrn_reflns_limit_l_max 33
_diffrn_reflns_limit_l_min -32
_diffrn_reflns_number 128317
_diffrn_reflns_theta_full 35.00
_diffrn_reflns_theta_max 38.20
_diffrn_reflns_theta_min 3.27
_exptl_absorpt_coefficient_mu 1.240
_exptl_absorpt_correction_T_max 1.0000
_exptl_absorpt_correction_T_min 0.8109
_exptl_absorpt_correction_type multi-scan
_exptl_absorpt_process_details
;
CrysAlis RED, Oxford Diffraction Ltd.,
Version 1.171.32.15 (release 10-01-2008 CrysAlis171 .NET)
(compiled Jan 10 2008,16:37:18)
Empirical absorption correction using spherical harmonics,
implemented in SCALE3 ABSPACK scaling algorithm.
;
_exptl_crystal_colour colorless
_exptl_crystal_density_diffrn 1.570
_exptl_crystal_density_meas ?
_exptl_crystal_density_method 'not measured'
_exptl_crystal_description prism
_exptl_crystal_F_000 1610
_exptl_crystal_size_max 0.40
_exptl_crystal_size_mid 0.28
_exptl_crystal_size_min 0.19
_refine_diff_density_max 6.851
_refine_diff_density_min -2.710
_refine_diff_density_rms 0.161
_refine_ls_extinction_method none
_refine_ls_goodness_of_fit_ref 1.001
_refine_ls_hydrogen_treatment constr
_refine_ls_matrix_type full
_refine_ls_number_parameters 847
_refine_ls_number_reflns 33803
_refine_ls_number_restraints 0
_refine_ls_restrained_S_all 1.001
_refine_ls_R_factor_all 0.0723
_refine_ls_R_factor_gt 0.0501
_refine_ls_shift/su_max 0.003
_refine_ls_shift/su_mean 0.000
_refine_ls_structure_factor_coef Fsqd
_refine_ls_weighting_details 'calc w=1/[\s^2^(Fo^2^)+(0.1090P)^2^+0.0000P] where P=(Fo^2^+2Fc^2^)/3'
_refine_ls_weighting_scheme calc
_refine_ls_wR_factor_gt 0.1436
_refine_ls_wR_factor_ref 0.1571
_reflns_number_gt 25260
_reflns_number_total 33803
_reflns_threshold_expression >2sigma(I)
_cod_data_source_file c000487c.txt
_cod_data_source_block 230708i
_cod_depositor_comments
;
The following automatic conversions were performed:

'_exptl_crystal_density_meas' value 'not measured' was changed to '?'
- the value is perceived as not measured.

Automatic conversion script
Id: cif_fix_values 3008 2015-01-20 13:52:24Z robertas 
;
_cod_original_cell_volume 3311.07(18)
_cod_database_code 7212472

loop_
_symmetry_equiv_pos_as_xyz
'x, y, z'
'-x, -y, -z'

loop_
_atom_site_label
_atom_site_type_symbol
_atom_site_fract_x
_atom_site_fract_y
_atom_site_fract_z
_atom_site_U_iso_or_equiv
_atom_site_adp_type
_atom_site_occupancy
_atom_site_symmetry_multiplicity
_atom_site_calc_flag
_atom_site_refinement_flags
_atom_site_disorder_assembly
_atom_site_disorder_group
Gd1 Gd 0.857347(9) 0.290663(7) -0.006878(6) 0.01670(3) Uani 1 1 d . . .
O01W O 1.03088(15) 0.33798(12) 0.07855(10) 0.0222(3) Uani 1 1 d . . .
H01A H 1.0787 0.3961 0.1044 0.027 Uiso 1 1 d . . .
H01B H 1.0259 0.2993 0.1034 0.027 Uiso 1 1 d . . .
O02W O 0.79612(16) 0.27941(15) 0.10517(11) 0.0275(4) Uani 1 1 d . . .
H02A H 0.8403 0.3061 0.1471 0.033 Uiso 1 1 d . . .
H02B H 0.7316 0.2377 0.1089 0.033 Uiso 1 1 d . . .
O03W O 0.74192(16) 0.34455(13) -0.07383(9) 0.0231(3) Uani 1 1 d . . .
H03A H 0.7590 0.4045 -0.0490 0.028 Uiso 1 1 d . . .
H03B H 0.7630 0.3432 -0.1150 0.028 Uiso 1 1 d . . .
O04W O 0.82732(18) 0.19739(14) -0.13676(11) 0.0285(4) Uani 1 1 d . . .
H04A H 0.8245 0.2384 -0.1577 0.034 Uiso 1 1 d . . .
H04B H 0.7705 0.1418 -0.1583 0.034 Uiso 1 1 d . . .
O05W O 0.88450(17) 0.14437(14) -0.01394(16) 0.0381(5) Uani 1 1 d . . .
H05A H 0.8213 0.1011 -0.0102 0.046 Uiso 1 1 d . . .
H05B H 0.9007 0.1208 -0.0551 0.046 Uiso 1 1 d . . .
O06W O 0.66310(16) 0.16748(14) -0.03358(11) 0.0271(4) Uani 1 1 d . . .
H06A H 0.6005 0.1574 -0.0593 0.033 Uiso 1 1 d . . .
H06B H 0.6593 0.1120 -0.0319 0.033 Uiso 1 1 d . . .
O10 O 0.81449(13) 0.68592(11) 0.36744(8) 0.0156(2) Uani 1 1 d . . .
C11 C 0.82759(16) 0.65476(14) 0.29807(10) 0.0128(3) Uani 1 1 d . . .
C12 C 0.87258(16) 0.72367(14) 0.26008(10) 0.0129(3) Uani 1 1 d . . .
C13 C 0.89187(17) 0.69084(14) 0.18928(10) 0.0138(3) Uani 1 1 d . . .
H13 H 0.9234 0.7366 0.1637 0.017 Uiso 1 1 calc R . .
C14 C 0.86470(17) 0.59031(15) 0.15593(11) 0.0143(3) Uani 1 1 d . . .
C15 C 0.81884(17) 0.52225(14) 0.19243(11) 0.0143(3) Uani 1 1 d . . .
H15 H 0.7999 0.4541 0.1686 0.017 Uiso 1 1 calc R . .
C16 C 0.80058(16) 0.55344(14) 0.26369(11) 0.0131(3) Uani 1 1 d . . .
S1 S 0.88857(4) 0.54923(4) 0.06708(3) 0.01437(8) Uani 1 1 d . . .
O11 O 0.90599(14) 0.45936(12) 0.06097(9) 0.0181(3) Uani 1 1 d . . .
O12 O 0.78812(15) 0.53031(13) 0.01523(9) 0.0215(3) Uani 1 1 d . . .
O13 O 0.99331(15) 0.62923(12) 0.06170(9) 0.0226(3) Uani 1 1 d . . .
C10 C 0.90239(17) 0.83288(14) 0.29641(11) 0.0140(3) Uani 1 1 d . . .
H101 H 0.9591 0.8718 0.2716 0.017 Uiso 1 1 calc R . .
H102 H 0.9397 0.8531 0.3483 0.017 Uiso 1 1 calc R . .
O20 O 0.75959(15) 0.82693(13) 0.40725(9) 0.0205(3) Uani 1 1 d . . .
H20 H 0.6983 0.8000 0.4228 0.025 Uiso 0.50 1 calc PR A 1
H20' H 0.7889 0.7856 0.3930 0.025 Uiso 0.50 1 d PR A 2
C21 C 0.73403(17) 0.85510(14) 0.35055(11) 0.0141(3) Uani 1 1 d . . .
C22 C 0.63995(17) 0.88174(14) 0.34994(11) 0.0149(3) Uani 1 1 d . . .
C23 C 0.61062(18) 0.91017(16) 0.29178(12) 0.0171(3) Uani 1 1 d . . .
H23 H 0.5493 0.9305 0.2915 0.020 Uiso 1 1 calc R . .
C24 C 0.67118(19) 0.90881(17) 0.23391(12) 0.0178(3) Uani 1 1 d . . .
C25 C 0.76438(18) 0.88321(15) 0.23543(11) 0.0163(3) Uani 1 1 d . . .
H25 H 0.8052 0.8829 0.1958 0.020 Uiso 1 1 calc R . .
C26 C 0.79858(16) 0.85806(14) 0.29425(10) 0.0132(3) Uani 1 1 d . . .
S2 S 0.61694(6) 0.92783(5) 0.15604(3) 0.02466(11) Uani 1 1 d . . .
O21 O 0.57783(18) 1.00587(15) 0.18267(12) 0.0296(4) Uani 1 1 d . . .
O22 O 0.7117(2) 0.9576(3) 0.11749(16) 0.0554(8) Uani 1 1 d . . .
O23 O 0.5237(2) 0.83371(19) 0.11157(14) 0.0458(6) Uani 1 1 d . . .
C20 C 0.56564(18) 0.86938(15) 0.40793(12) 0.0169(3) Uani 1 1 d . . .
H201 H 0.5266 0.9146 0.4134 0.020 Uiso 1 1 calc R . .
H202 H 0.6148 0.8868 0.4558 0.020 Uiso 1 1 calc R . .
O30 O 0.57863(14) 0.72440(13) 0.47236(9) 0.0196(3) Uani 1 1 d . . .
H30 H 0.5962 0.6763 0.4712 0.023 Uiso 0.50 1 calc PR B 1
H30' H 0.6365 0.7716 0.4671 0.023 Uiso 0.50 1 d PR B 2
C31 C 0.48764(18) 0.69391(15) 0.41670(11) 0.0152(3) Uani 1 1 d . . .
C32 C 0.40598(18) 0.59415(15) 0.39227(12) 0.0165(3) Uani 1 1 d . . .
C33 C 0.31186(18) 0.56523(16) 0.33740(12) 0.0179(3) Uani 1 1 d . . .
H33 H 0.2552 0.4986 0.3209 0.021 Uiso 1 1 calc R . .
C34 C 0.30005(18) 0.63335(16) 0.30647(11) 0.0166(3) Uani 1 1 d . . .
C35 C 0.38106(17) 0.73058(15) 0.32986(11) 0.0156(3) Uani 1 1 d . . .
H35 H 0.3725 0.7760 0.3078 0.019 Uiso 1 1 calc R . .
C36 C 0.47558(17) 0.76259(14) 0.38581(11) 0.0139(3) Uani 1 1 d . . .
S3 S 0.18036(5) 0.59242(5) 0.23555(3) 0.02128(10) Uani 1 1 d . . .
O31 O 0.19610(18) 0.67847(16) 0.21257(10) 0.0294(4) Uani 1 1 d . . .
O32 O 0.18770(16) 0.51222(15) 0.17717(10) 0.0279(4) Uani 1 1 d . . .
O33 O 0.07860(15) 0.55963(16) 0.26796(11) 0.0305(4) Uani 1 1 d . . .
C30 C 0.4226(2) 0.51622(17) 0.41952(13) 0.0207(4) Uani 1 1 d . . .
H301 H 0.3482 0.4724 0.4285 0.025 Uiso 1 1 calc R . .
H302 H 0.4789 0.5488 0.4665 0.025 Uiso 1 1 calc R . .
O40 O 0.65855(15) 0.57304(13) 0.41616(10) 0.0241(3) Uani 1 1 d . . .
H40 H 0.7173 0.6041 0.4000 0.029 Uiso 0.50 1 calc PR C 1
H40' H 0.6239 0.6099 0.4312 0.029 Uiso 0.50 1 d PR C 2
C41 C 0.58591(18) 0.49034(15) 0.36165(12) 0.0165(3) Uani 1 1 d . . .
C42 C 0.62808(17) 0.44157(15) 0.30542(11) 0.0150(3) Uani 1 1 d . . .
C43 C 0.55016(18) 0.35614(15) 0.25047(12) 0.0163(3) Uani 1 1 d . . .
H43 H 0.5776 0.3229 0.2117 0.020 Uiso 1 1 calc R . .
C44 C 0.43280(18) 0.31927(15) 0.25204(12) 0.0178(3) Uani 1 1 d . . .
C45 C 0.39126(19) 0.36823(15) 0.30817(13) 0.0187(4) Uani 1 1 d . . .
H45 H 0.3109 0.3421 0.3091 0.022 Uiso 1 1 calc R . .
C46 C 0.46644(19) 0.45486(15) 0.36271(12) 0.0172(3) Uani 1 1 d . . .
S4 S 0.33580(5) 0.20799(4) 0.18499(3) 0.02077(10) Uani 1 1 d . . .
O41 O 0.39893(17) 0.18452(14) 0.12717(11) 0.0289(4) Uani 1 1 d . . .
O42 O 0.29863(16) 0.13269(13) 0.22159(12) 0.0272(4) Uani 1 1 d . . .
O43 O 0.24089(18) 0.22692(16) 0.15835(15) 0.0395(5) Uani 1 1 d . . .
C40 C 0.75621(17) 0.47863(15) 0.30407(11) 0.0151(3) Uani 1 1 d . . .
H401 H 0.7731 0.4211 0.2806 0.018 Uiso 1 1 calc R . .
H402 H 0.7994 0.5093 0.3554 0.018 Uiso 1 1 calc R . .
P1 P 0.11212(5) 0.78028(4) 0.50059(3) 0.01369(9) Uani 1 1 d . . .
C51 C 0.24209(19) 0.79452(16) 0.55288(12) 0.0180(3) Uani 1 1 d . . .
C52 C 0.2337(2) 0.75330(18) 0.61005(14) 0.0254(4) Uani 1 1 d . . .
H52 H 0.1603 0.7187 0.6206 0.031 Uiso 1 1 calc R . .
C53 C 0.3339(3) 0.7637(2) 0.65085(16) 0.0318(6) Uani 1 1 d . . .
H53 H 0.3293 0.7368 0.6899 0.038 Uiso 1 1 calc R . .
C54 C 0.4413(3) 0.8136(2) 0.63456(17) 0.0337(6) Uani 1 1 d . . .
H54 H 0.5094 0.8198 0.6623 0.040 Uiso 1 1 calc R . .
C55 C 0.4495(2) 0.8539(2) 0.57873(15) 0.0316(5) Uani 1 1 d . . .
H55 H 0.5231 0.8881 0.5682 0.038 Uiso 1 1 calc R . .
C56 C 0.3496(2) 0.8449(2) 0.53729(14) 0.0240(4) Uani 1 1 d . . .
H56 H 0.3552 0.8729 0.4988 0.029 Uiso 1 1 calc R . .
C61 C 0.14671(18) 0.86401(15) 0.44834(11) 0.0154(3) Uani 1 1 d . . .
C62 C 0.1837(2) 0.83886(18) 0.38236(14) 0.0237(4) Uani 1 1 d . . .
H62 H 0.1857 0.7760 0.3637 0.028 Uiso 1 1 calc R . .
C63 C 0.2178(2) 0.9058(2) 0.34369(14) 0.0255(4) Uani 1 1 d . . .
H63 H 0.2445 0.8892 0.2991 0.031 Uiso 1 1 calc R . .
C64 C 0.2127(2) 0.99710(17) 0.37042(13) 0.0223(4) Uani 1 1 d . . .
H64 H 0.2361 1.0429 0.3440 0.027 Uiso 1 1 calc R . .
C65 C 0.1736(2) 1.02135(16) 0.43532(13) 0.0247(5) Uani 1 1 d . . .
H65 H 0.1689 1.0833 0.4529 0.030 Uiso 1 1 calc R . .
C66 C 0.1409(2) 0.95532(15) 0.47505(12) 0.0201(4) Uani 1 1 d . . .
H66 H 0.1150 0.9723 0.5199 0.024 Uiso 1 1 calc R . .
C71 C 0.02226(18) 0.80440(15) 0.56454(11) 0.0159(3) Uani 1 1 d . . .
C72 C -0.09768(19) 0.75594(16) 0.54288(12) 0.0172(3) Uani 1 1 d . . .
H72 H -0.1316 0.7143 0.4936 0.021 Uiso 1 1 calc R . .
C73 C -0.1673(2) 0.76897(17) 0.59404(13) 0.0209(4) Uani 1 1 d . . .
H73 H -0.2490 0.7351 0.5798 0.025 Uiso 1 1 calc R . .
C74 C -0.1180(2) 0.83122(18) 0.66565(13) 0.0238(4) Uani 1 1 d . . .
H74 H -0.1656 0.8383 0.7009 0.029 Uiso 1 1 calc R . .
C75 C 0.0010(2) 0.8830(2) 0.68571(14) 0.0293(5) Uani 1 1 d . . .
H75 H 0.0343 0.9282 0.7341 0.035 Uiso 1 1 calc R . .
C76 C 0.0722(2) 0.86954(18) 0.63574(13) 0.0239(4) Uani 1 1 d . . .
H76 H 0.1538 0.9043 0.6500 0.029 Uiso 1 1 calc R . .
C80 C 0.03685(18) 0.65618(14) 0.43550(11) 0.0156(3) Uani 1 1 d . . .
H801 H -0.0386 0.6490 0.4121 0.019 Uiso 1 1 calc R . .
H802 H 0.0824 0.6477 0.3964 0.019 Uiso 1 1 calc R . .
C81 C 0.01620(17) 0.57507(14) 0.46885(11) 0.0145(3) Uani 1 1 d . . .
C82 C 0.10020(19) 0.53936(15) 0.47374(12) 0.0171(3) Uani 1 1 d . . .
H82 H 0.1691 0.5661 0.4556 0.021 Uiso 1 1 calc R . .
C83 C 0.08469(18) 0.46528(15) 0.50469(12) 0.0170(3) Uani 1 1 d . . .
H83 H 0.1430 0.4419 0.5079 0.020 Uiso 1 1 calc R . .
N1 N 0.3438(3) 0.3351(2) 0.02928(17) 0.0442(7) Uani 1 1 d . . .
N2 N 0.4537(2) 0.46087(18) 0.12207(12) 0.0276(4) Uani 1 1 d . . .
C1 C 0.2397(5) 0.2566(4) -0.0194(4) 0.099(3) Uani 1 1 d . . .
H1A H 0.1719 0.2632 -0.0017 0.148 Uiso 1 1 calc R . .
H1B H 0.2375 0.1922 -0.0202 0.148 Uiso 1 1 calc R . .
H1C H 0.2393 0.2611 -0.0691 0.148 Uiso 1 1 calc R . .
C2 C 0.3458(3) 0.4028(2) 0.08938(19) 0.0363(6) Uani 1 1 d . . .
H2 H 0.2797 0.4087 0.1063 0.044 Uiso 1 1 calc R . .
C3 C 0.5248(3) 0.4300(3) 0.08050(17) 0.0374(6) Uani 1 1 d . . .
H3 H 0.6069 0.4592 0.0908 0.045 Uiso 1 1 calc R . .
C4 C 0.4568(4) 0.3512(3) 0.02291(18) 0.0446(8) Uani 1 1 d . . .
H4 H 0.4814 0.3136 -0.0150 0.054 Uiso 1 1 calc R . .
C5 C 0.4904(3) 0.5448(2) 0.19073(16) 0.0356(6) Uani 1 1 d . . .
H5A H 0.5537 0.5442 0.2226 0.043 Uiso 1 1 calc R . .
H5B H 0.4248 0.5371 0.2171 0.043 Uiso 1 1 calc R . .
C6 C 0.5308(4) 0.6419(2) 0.1771(2) 0.0448(8) Uani 1 1 d . . .
H6A H 0.5543 0.6957 0.2241 0.067 Uiso 1 1 calc R . .
H6B H 0.4679 0.6434 0.1463 0.067 Uiso 1 1 calc R . .
H6C H 0.5968 0.6505 0.1520 0.067 Uiso 1 1 calc R . .
O07W O 0.9351(2) 1.0313(3) 0.1171(3) 0.0894(16) Uani 1 1 d . . .
H07A H 0.8638 1.0099 0.1195 0.134 Uiso 1 1 d . . .
H07B H 0.9433 0.9983 0.0761 0.134 Uiso 1 1 d . . .
O08W O 0.92965(18) 0.35948(18) 0.24101(12) 0.0339(4) Uani 1 1 d . . .
H08A H 0.9751 0.4198 0.2490 0.051 Uiso 1 1 d . . .
H08B H 0.9630 0.3236 0.2210 0.051 Uiso 1 1 d . . .
O09W O 0.6012(2) 0.1530(2) 0.1224(2) 0.0598(9) Uani 1 1 d . . .
H09A H 0.5401 0.1627 0.1235 0.090 Uiso 1 1 d . . .
H09B H 0.5944 0.1075 0.1409 0.090 Uiso 1 1 d . . .
O10W O 0.31340(19) 0.00215(15) 0.01332(11) 0.0319(4) Uani 1 1 d . . .
H10A H 0.3394 0.0570 0.0482 0.048 Uiso 1 1 d . . .
H10B H 0.3054 0.0136 -0.0269 0.048 Uiso 1 1 d . . .
O11W O 0.0382(3) 0.2385(3) 0.1747(2) 0.0640(10) Uani 1 1 d . . .
H11A H 0.1079 0.2473 0.1731 0.096 Uiso 1 1 d . . .
H11B H -0.0052 0.1768 0.1580 0.096 Uiso 1 1 d . . .
O12W O 0.07708(19) -0.04049(17) 0.16577(15) 0.0390(5) Uani 1 1 d . . .
H12A H 0.1427 0.0085 0.1825 0.059 Uiso 1 1 d . . .
H12B H 0.0303 -0.0206 0.1494 0.059 Uiso 1 1 d . . .
O13W O 0.35604(17) -0.02797(14) 0.21096(11) 0.0280(4) Uani 1 1 d . . .
H13A H 0.3419 0.0222 0.2137 0.042 Uiso 1 1 d . . .
H13B H 0.4240 -0.0150 0.2023 0.042 Uiso 1 1 d . . .
O14W O 0.0568(4) 0.0950(4) 0.0312(3) 0.0351(9) Uani 0.50 1 d P . .
H14A H 0.1064 0.1385 0.0687 0.053 Uiso 0.50 1 d P . .
H14B H 0.0081 0.1170 0.0215 0.053 Uiso 0.50 1 d P . .

loop_
_atom_site_aniso_label
_atom_site_aniso_U_11
_atom_site_aniso_U_22
_atom_site_aniso_U_33
_atom_site_aniso_U_23
_atom_site_aniso_U_13
_atom_site_aniso_U_12
Gd1 0.02119(5) 0.01369(5) 0.01735(5) 0.00535(3) 0.00574(3) 0.00897(4)
O01W 0.0255(8) 0.0191(7) 0.0238(8) 0.0074(6) 0.0029(6) 0.0108(6)
O02W 0.0234(8) 0.0348(9) 0.0238(8) 0.0154(7) 0.0045(6) 0.0078(7)
O03W 0.0303(8) 0.0187(7) 0.0166(7) 0.0025(6) 0.0007(6) 0.0093(6)
O04W 0.0349(10) 0.0198(7) 0.0213(8) -0.0004(6) 0.0049(7) 0.0065(7)
O05W 0.0255(9) 0.0167(7) 0.0701(16) 0.0124(9) 0.0025(9) 0.0091(7)
O06W 0.0254(8) 0.0241(8) 0.0270(9) 0.0106(7) -0.0007(7) 0.0047(7)
O10 0.0205(7) 0.0170(6) 0.0125(6) 0.0049(5) 0.0040(5) 0.0109(5)
C11 0.0146(7) 0.0148(7) 0.0112(7) 0.0038(6) 0.0021(6) 0.0089(6)
C12 0.0134(7) 0.0139(7) 0.0117(7) 0.0026(6) 0.0011(6) 0.0073(6)
C13 0.0157(7) 0.0144(7) 0.0118(7) 0.0032(6) 0.0036(6) 0.0075(6)
C14 0.0162(8) 0.0158(7) 0.0123(7) 0.0034(6) 0.0030(6) 0.0088(6)
C15 0.0157(8) 0.0139(7) 0.0137(7) 0.0026(6) 0.0028(6) 0.0081(6)
C16 0.0139(7) 0.0147(7) 0.0134(7) 0.0048(6) 0.0028(6) 0.0087(6)
S1 0.0186(2) 0.01415(18) 0.01162(18) 0.00268(15) 0.00375(15) 0.00898(16)
O11 0.0247(7) 0.0175(6) 0.0144(6) 0.0025(5) 0.0030(5) 0.0132(6)
O12 0.0266(8) 0.0236(7) 0.0159(7) 0.0030(6) -0.0008(6) 0.0153(6)
O13 0.0260(8) 0.0190(7) 0.0177(7) 0.0033(6) 0.0101(6) 0.0050(6)
C10 0.0142(7) 0.0127(7) 0.0150(8) 0.0034(6) 0.0019(6) 0.0062(6)
O20 0.0302(8) 0.0280(8) 0.0146(6) 0.0092(6) 0.0080(6) 0.0216(7)
C21 0.0168(8) 0.0123(7) 0.0134(7) 0.0026(6) 0.0016(6) 0.0077(6)
C22 0.0168(8) 0.0133(7) 0.0153(8) 0.0030(6) 0.0038(6) 0.0081(6)
C23 0.0183(8) 0.0181(8) 0.0166(8) 0.0046(7) 0.0017(6) 0.0104(7)
C24 0.0213(9) 0.0219(9) 0.0151(8) 0.0067(7) 0.0042(7) 0.0135(7)
C25 0.0194(8) 0.0173(8) 0.0156(8) 0.0057(6) 0.0048(6) 0.0107(7)
C26 0.0140(7) 0.0123(7) 0.0128(7) 0.0024(6) 0.0011(6) 0.0065(6)
S2 0.0293(3) 0.0365(3) 0.0216(2) 0.0149(2) 0.0079(2) 0.0234(2)
O21 0.0400(10) 0.0331(9) 0.0326(10) 0.0177(8) 0.0108(8) 0.0273(8)
O22 0.0456(13) 0.116(3) 0.0549(15) 0.0653(18) 0.0354(12) 0.0559(16)
O23 0.0601(15) 0.0404(12) 0.0342(11) 0.0040(9) -0.0184(11) 0.0279(11)
C20 0.0184(8) 0.0151(8) 0.0165(8) 0.0016(6) 0.0043(6) 0.0087(7)
O30 0.0217(7) 0.0230(7) 0.0158(6) 0.0056(6) 0.0006(5) 0.0120(6)
C31 0.0175(8) 0.0171(8) 0.0136(7) 0.0047(6) 0.0037(6) 0.0101(7)
C32 0.0197(8) 0.0166(8) 0.0172(8) 0.0061(7) 0.0076(7) 0.0106(7)
C33 0.0180(8) 0.0164(8) 0.0189(9) 0.0030(7) 0.0047(7) 0.0086(7)
C34 0.0165(8) 0.0189(8) 0.0139(8) 0.0022(6) 0.0022(6) 0.0091(7)
C35 0.0166(8) 0.0176(8) 0.0147(8) 0.0056(6) 0.0037(6) 0.0091(7)
C36 0.0152(7) 0.0145(7) 0.0127(7) 0.0030(6) 0.0030(6) 0.0077(6)
S3 0.0174(2) 0.0283(3) 0.0144(2) -0.00072(19) 0.00017(16) 0.0114(2)
O31 0.0329(9) 0.0373(10) 0.0191(8) 0.0054(7) -0.0025(7) 0.0195(8)
O32 0.0232(8) 0.0342(9) 0.0180(7) -0.0053(7) 0.0001(6) 0.0133(7)
O33 0.0170(7) 0.0436(11) 0.0232(8) 0.0004(8) 0.0030(6) 0.0122(7)
C30 0.0279(10) 0.0203(9) 0.0235(10) 0.0116(8) 0.0146(8) 0.0155(8)
O40 0.0227(8) 0.0214(7) 0.0197(7) -0.0004(6) 0.0079(6) 0.0047(6)
C41 0.0193(8) 0.0167(8) 0.0165(8) 0.0067(7) 0.0060(7) 0.0095(7)
C42 0.0167(8) 0.0158(7) 0.0170(8) 0.0081(6) 0.0053(6) 0.0093(6)
C43 0.0172(8) 0.0142(7) 0.0192(8) 0.0050(7) 0.0043(7) 0.0084(6)
C44 0.0169(8) 0.0155(8) 0.0223(9) 0.0059(7) 0.0048(7) 0.0080(7)
C45 0.0200(9) 0.0150(8) 0.0240(10) 0.0071(7) 0.0075(7) 0.0095(7)
C46 0.0209(9) 0.0162(8) 0.0209(9) 0.0092(7) 0.0088(7) 0.0115(7)
S4 0.0168(2) 0.0155(2) 0.0272(3) 0.00317(19) 0.00363(19) 0.00660(17)
O41 0.0256(8) 0.0249(8) 0.0254(9) -0.0002(7) 0.0075(7) 0.0048(7)
O42 0.0260(8) 0.0159(7) 0.0369(10) 0.0069(7) 0.0135(7) 0.0058(6)
O43 0.0260(9) 0.0272(9) 0.0548(14) -0.0020(9) -0.0119(9) 0.0138(8)
C40 0.0161(8) 0.0160(8) 0.0172(8) 0.0072(6) 0.0038(6) 0.0093(6)
P1 0.0177(2) 0.01280(19) 0.0131(2) 0.00506(16) 0.00376(16) 0.00829(17)
C51 0.0206(9) 0.0162(8) 0.0174(8) 0.0044(7) 0.0001(7) 0.0091(7)
C52 0.0281(11) 0.0227(10) 0.0251(11) 0.0126(9) -0.0024(9) 0.0080(8)
C53 0.0357(13) 0.0287(12) 0.0302(13) 0.0116(10) -0.0073(10) 0.0131(10)
C54 0.0331(13) 0.0366(14) 0.0301(13) 0.0034(11) -0.0072(10) 0.0204(11)
C55 0.0216(11) 0.0453(15) 0.0258(12) 0.0051(11) 0.0012(9) 0.0165(11)
C56 0.0216(10) 0.0322(11) 0.0207(10) 0.0072(9) 0.0046(8) 0.0147(9)
C61 0.0180(8) 0.0157(8) 0.0162(8) 0.0073(6) 0.0047(6) 0.0092(6)
C62 0.0336(12) 0.0243(10) 0.0266(11) 0.0149(9) 0.0171(9) 0.0194(9)
C63 0.0316(12) 0.0311(11) 0.0249(11) 0.0174(9) 0.0160(9) 0.0172(10)
C64 0.0241(10) 0.0210(9) 0.0219(10) 0.0128(8) 0.0009(8) 0.0060(8)
C65 0.0408(13) 0.0131(8) 0.0174(9) 0.0054(7) -0.0011(9) 0.0090(8)
C66 0.0302(11) 0.0140(8) 0.0146(8) 0.0039(7) 0.0014(7) 0.0089(7)
C71 0.0197(8) 0.0140(7) 0.0151(8) 0.0049(6) 0.0059(6) 0.0078(6)
C72 0.0216(9) 0.0200(8) 0.0148(8) 0.0069(7) 0.0047(7) 0.0127(7)
C73 0.0222(9) 0.0225(9) 0.0232(10) 0.0106(8) 0.0093(8) 0.0118(8)
C74 0.0283(11) 0.0232(10) 0.0207(10) 0.0084(8) 0.0140(8) 0.0095(8)
C75 0.0309(12) 0.0272(11) 0.0191(10) -0.0010(9) 0.0097(9) 0.0063(9)
C76 0.0236(10) 0.0201(9) 0.0180(9) -0.0001(7) 0.0058(8) 0.0029(8)
C80 0.0216(9) 0.0134(7) 0.0138(8) 0.0047(6) 0.0036(6) 0.0092(7)
C81 0.0182(8) 0.0118(7) 0.0142(7) 0.0028(6) 0.0017(6) 0.0081(6)
C82 0.0198(8) 0.0165(8) 0.0193(9) 0.0076(7) 0.0066(7) 0.0103(7)
C83 0.0182(8) 0.0153(8) 0.0205(9) 0.0064(7) 0.0039(7) 0.0098(7)
N1 0.0558(17) 0.0338(13) 0.0386(14) -0.0058(11) -0.0152(12) 0.0298(12)
N2 0.0355(11) 0.0311(10) 0.0227(9) 0.0072(8) 0.0057(8) 0.0215(9)
C1 0.097(4) 0.050(2) 0.109(5) -0.033(3) -0.067(4) 0.042(3)
C2 0.0311(13) 0.0306(13) 0.0469(17) 0.0043(12) 0.0018(12) 0.0192(11)
C3 0.0407(15) 0.0509(18) 0.0309(13) 0.0092(13) 0.0094(12) 0.0321(14)
C4 0.067(2) 0.055(2) 0.0253(13) 0.0031(13) 0.0046(13) 0.0475(19)
C5 0.0556(18) 0.0355(14) 0.0205(11) 0.0056(10) 0.0051(11) 0.0267(13)
C6 0.057(2) 0.0277(13) 0.0378(17) 0.0052(12) 0.0087(15) 0.0090(14)
O07W 0.0255(12) 0.089(3) 0.170(4) 0.096(3) -0.0041(18) 0.0058(14)
O08W 0.0278(9) 0.0486(12) 0.0297(10) 0.0141(9) 0.0053(7) 0.0195(9)
O09W 0.0378(12) 0.0585(16) 0.125(3) 0.0720(19) 0.0425(16) 0.0304(12)
O10W 0.0367(10) 0.0290(9) 0.0268(9) 0.0121(8) 0.0044(8) 0.0086(8)
O11W 0.0550(16) 0.083(2) 0.111(3) 0.075(2) 0.0428(17) 0.0536(16)
O12W 0.0290(10) 0.0353(11) 0.0601(15) 0.0199(11) 0.0136(10) 0.0173(9)
O13W 0.0323(9) 0.0203(7) 0.0305(9) 0.0072(7) 0.0073(7) 0.0104(7)
O14W 0.0284(19) 0.043(2) 0.034(2) 0.0114(18) 0.0036(16) 0.0168(17)

loop_
_atom_type_symbol
_atom_type_description
_atom_type_scat_dispersion_real
_atom_type_scat_dispersion_imag
_atom_type_scat_source
C C 0.0033 0.0016 'International Tables Vol C Tables 4.2.6.8 and 6.1.1.4'
H H 0.0000 0.0000 'International Tables Vol C Tables 4.2.6.8 and 6.1.1.4'
N N 0.0061 0.0033 'International Tables Vol C Tables 4.2.6.8 and 6.1.1.4'
O O 0.0106 0.0060 'International Tables Vol C Tables 4.2.6.8 and 6.1.1.4'
P P 0.1023 0.0942 'International Tables Vol C Tables 4.2.6.8 and 6.1.1.4'
S S 0.1246 0.1234 'International Tables Vol C Tables 4.2.6.8 and 6.1.1.4'
Gd Gd -0.1653 3.9035 'International Tables Vol C Tables 4.2.6.8 and 6.1.1.4'

loop_
_geom_angle_atom_site_label_1
_geom_angle_atom_site_label_2
_geom_angle_atom_site_label_3
_geom_angle
_geom_angle_site_symmetry_1
_geom_angle_site_symmetry_3
O13 Gd1 O02W 145.94(6) 2_765 .
O13 Gd1 O11 79.35(6) 2_765 .
O02W Gd1 O11 77.71(6) . .
O13 Gd1 O05W 101.17(7) 2_765 .
O02W Gd1 O05W 85.34(9) . .
O11 Gd1 O05W 147.23(7) . .
O13 Gd1 O06W 142.89(6) 2_765 .
O02W Gd1 O06W 71.15(7) . .
O11 Gd1 O06W 121.38(6) . .
O05W Gd1 O06W 77.73(7) . .
O13 Gd1 O01W 75.55(6) 2_765 .
O02W Gd1 O01W 74.80(6) . .
O11 Gd1 O01W 76.36(6) . .
O05W Gd1 O01W 72.19(7) . .
O06W Gd1 O01W 135.82(6) . .
O13 Gd1 O03W 85.78(7) 2_765 .
O02W Gd1 O03W 111.02(7) . .
O11 Gd1 O03W 73.40(6) . .
O05W Gd1 O03W 139.31(7) . .
O06W Gd1 O03W 73.42(6) . .
O01W Gd1 O03W 146.86(6) . .
O13 Gd1 O04W 68.70(6) 2_765 .
O02W Gd1 O04W 143.42(7) . .
O11 Gd1 O04W 134.82(6) . .
O05W Gd1 O04W 72.38(8) . .
O06W Gd1 O04W 75.90(7) . .
O01W Gd1 O04W 122.44(7) . .
O03W Gd1 O04W 73.18(7) . .
Gd1 O01W H01A 127.9 . .
Gd1 O01W H01B 114.6 . .
H01A O01W H01B 108.4 . .
Gd1 O02W H02A 124.8 . .
Gd1 O02W H02B 125.2 . .
H02A O02W H02B 108.4 . .
Gd1 O03W H03A 106.1 . .
Gd1 O03W H03B 108.0 . .
H03A O03W H03B 108.2 . .
Gd1 O04W H04A 102.4 . .
Gd1 O04W H04B 123.6 . .
H04A O04W H04B 108.3 . .
Gd1 O05W H05A 107.9 . .
Gd1 O05W H05B 111.4 . .
H05A O05W H05B 107.7 . .
Gd1 O06W H06A 134.3 . .
Gd1 O06W H06B 112.6 . .
H06A O06W H06B 108.2 . .
O10 C11 C16 119.67(17) . .
O10 C11 C12 120.08(17) . .
C16 C11 C12 120.21(17) . .
C13 C12 C11 119.37(17) . .
C13 C12 C10 119.80(17) . .
C11 C12 C10 120.82(17) . .
C12 C13 C14 119.77(18) . .
C12 C13 H13 120.1 . .
C14 C13 H13 120.1 . .
C15 C14 C13 121.09(18) . .
C15 C14 S1 119.20(15) . .
C13 C14 S1 119.71(15) . .
C14 C15 C16 120.25(18) . .
C14 C15 H15 119.9 . .
C16 C15 H15 119.9 . .
C15 C16 C11 119.29(18) . .
C15 C16 C40 119.38(17) . .
C11 C16 C40 121.28(17) . .
O12 S1 O13 112.22(11) . .
O12 S1 O11 112.30(10) . .
O13 S1 O11 111.57(10) . .
O12 S1 C14 108.33(10) . .
O13 S1 C14 105.63(10) . .
O11 S1 C14 106.32(9) . .
S1 O11 Gd1 148.02(10) . .
S1 O13 Gd1 156.93(10) . 2_765
C12 C10 C26 113.74(16) . .
C12 C10 H101 108.8 . .
C26 C10 H101 108.8 . .
C12 C10 H102 108.8 . .
C26 C10 H102 108.8 . .
H101 C10 H102 107.7 . .
C21 O20 H20 109.5 . .
C21 O20 H20' 109.5 . .
H20 O20 H20' 109.4 . .
O20 C21 C26 121.27(17) . .
O20 C21 C22 117.62(18) . .
C26 C21 C22 121.11(18) . .
C23 C22 C21 119.02(18) . .
C23 C22 C20 120.89(18) . .
C21 C22 C20 119.81(18) . .
C22 C23 C24 120.08(19) . .
C22 C23 H23 120.0 . .
C24 C23 H23 120.0 . .
C25 C24 C23 120.33(19) . .
C25 C24 S2 121.56(16) . .
C23 C24 S2 117.80(16) . .
C24 C25 C26 120.89(19) . .
C24 C25 H25 119.6 . .
C26 C25 H25 119.6 . .
C25 C26 C21 118.46(17) . .
C25 C26 C10 120.52(17) . .
C21 C26 C10 121.01(17) . .
O22 S2 O21 111.74(16) . .
O22 S2 O23 111.3(2) . .
O21 S2 O23 112.91(14) . .
O22 S2 C24 106.61(12) . .
O21 S2 C24 106.85(11) . .
O23 S2 C24 107.06(12) . .
C22 C20 C36 109.83(16) . .
C22 C20 H201 109.7 . .
C36 C20 H201 109.7 . .
C22 C20 H202 109.7 . .
C36 C20 H202 109.7 . .
H201 C20 H202 108.2 . .
C31 O30 H30 109.5 . .
C31 O30 H30' 109.6 . .
H30 O30 H30' 109.4 . .
O30 C31 C36 119.61(18) . .
O30 C31 C32 119.37(18) . .
C36 C31 C32 121.02(19) . .
C33 C32 C31 118.58(19) . .
C33 C32 C30 119.1(2) . .
C31 C32 C30 122.1(2) . .
C32 C33 C34 120.43(19) . .
C32 C33 H33 119.8 . .
C34 C33 H33 119.8 . .
C35 C34 C33 120.74(19) . .
C35 C34 S3 120.51(16) . .
C33 C34 S3 118.74(16) . .
C34 C35 C36 120.34(19) . .
C34 C35 H35 119.8 . .
C36 C35 H35 119.8 . .
C35 C36 C31 118.87(18) . .
C35 C36 C20 118.73(18) . .
C31 C36 C20 122.30(18) . .
O33 S3 O31 113.39(13) . .
O33 S3 O32 113.11(12) . .
O31 S3 O32 112.16(12) . .
O33 S3 C34 105.99(11) . .
O31 S3 C34 105.41(11) . .
O32 S3 C34 105.97(10) . .
C32 C30 C46 110.07(17) . .
C32 C30 H301 109.6 . .
C46 C30 H301 109.6 . .
C32 C30 H302 109.6 . .
C46 C30 H302 109.6 . .
H301 C30 H302 108.2 . .
C41 O40 H40 109.5 . .
C41 O40 H40' 109.4 . .
H40 O40 H40' 109.5 . .
O40 C41 C42 120.86(19) . .
O40 C41 C46 118.15(18) . .
C42 C41 C46 120.98(19) . .
C43 C42 C41 118.98(19) . .
C43 C42 C40 119.62(18) . .
C41 C42 C40 121.39(19) . .
C44 C43 C42 120.47(19) . .
C44 C43 H43 119.8 . .
C42 C43 H43 119.8 . .
C43 C44 C45 120.3(2) . .
C43 C44 S4 120.18(16) . .
C45 C44 S4 119.49(16) . .
C46 C45 C44 120.6(2) . .
C46 C45 H45 119.7 . .
C44 C45 H45 119.7 . .
C45 C46 C41 118.65(19) . .
C45 C46 C30 121.75(19) . .
C41 C46 C30 119.4(2) . .
O43 S4 O41 111.89(15) . .
O43 S4 O42 112.21(14) . .
O41 S4 O42 112.09(12) . .
O43 S4 C44 106.50(11) . .
O41 S4 C44 106.90(11) . .
O42 S4 C44 106.81(11) . .
C42 C40 C16 114.80(16) . .
C42 C40 H401 108.6 . .
C16 C40 H401 108.6 . .
C42 C40 H402 108.6 . .
C16 C40 H402 108.6 . .
H401 C40 H402 107.5 . .
C51 P1 C61 109.73(10) . .
C51 P1 C71 107.23(10) . .
C61 P1 C71 111.80(9) . .
C51 P1 C80 111.31(10) . .
C61 P1 C80 107.00(10) . .
C71 P1 C80 109.81(10) . .
C56 C51 C52 120.3(2) . .
C56 C51 P1 120.91(17) . .
C52 C51 P1 118.79(18) . .
C53 C52 C51 119.3(3) . .
C53 C52 H52 120.4 . .
C51 C52 H52 120.4 . .
C52 C53 C54 120.1(3) . .
C52 C53 H53 119.9 . .
C54 C53 H53 119.9 . .
C55 C54 C53 120.6(2) . .
C55 C54 H54 119.7 . .
C53 C54 H54 119.7 . .
C54 C55 C56 120.2(3) . .
C54 C55 H55 119.9 . .
C56 C55 H55 119.9 . .
C51 C56 C55 119.5(2) . .
C51 C56 H56 120.2 . .
C55 C56 H56 120.2 . .
C62 C61 C66 120.21(19) . .
C62 C61 P1 119.42(16) . .
C66 C61 P1 120.32(16) . .
C61 C62 C63 120.0(2) . .
C61 C62 H62 120.0 . .
C63 C62 H62 120.0 . .
C62 C63 C64 119.9(2) . .
C62 C63 H63 120.0 . .
C64 C63 H63 120.0 . .
C65 C64 C63 120.1(2) . .
C65 C64 H64 119.9 . .
C63 C64 H64 119.9 . .
C64 C65 C66 120.3(2) . .
C64 C65 H65 119.8 . .
C66 C65 H65 119.8 . .
C65 C66 C61 119.4(2) . .
C65 C66 H66 120.3 . .
C61 C66 H66 120.3 . .
C76 C71 C72 120.38(19) . .
C76 C71 P1 120.07(17) . .
C72 C71 P1 119.53(15) . .
C73 C72 C71 119.5(2) . .
C73 C72 H72 120.2 . .
C71 C72 H72 120.2 . .
C74 C73 C72 120.3(2) . .
C74 C73 H73 119.9 . .
C72 C73 H73 119.9 . .
C75 C74 C73 119.8(2) . .
C75 C74 H74 120.1 . .
C73 C74 H74 120.1 . .
C74 C75 C76 120.7(2) . .
C74 C75 H75 119.6 . .
C76 C75 H75 119.6 . .
C75 C76 C71 119.2(2) . .
C75 C76 H76 120.4 . .
C71 C76 H76 120.4 . .
C81 C80 P1 114.21(14) . .
C81 C80 H801 108.7 . .
P1 C80 H801 108.7 . .
C81 C80 H802 108.7 . .
P1 C80 H802 108.7 . .
H801 C80 H802 107.6 . .
C82 C81 C83 118.87(18) . 2_566
C82 C81 C80 119.21(18) . .
C83 C81 C80 121.93(18) 2_566 .
C83 C82 C81 120.86(19) . .
C83 C82 H82 119.6 . .
C81 C82 H82 119.6 . .
C82 C83 C81 120.27(18) . 2_566
C82 C83 H83 119.9 . .
C81 C83 H83 119.9 2_566 .
C2 N1 C4 108.2(3) . .
C2 N1 C1 124.7(4) . .
C4 N1 C1 127.0(4) . .
C2 N2 C3 108.3(3) . .
C2 N2 C5 125.1(3) . .
C3 N2 C5 126.6(3) . .
N1 C1 H1A 109.5 . .
N1 C1 H1B 109.5 . .
H1A C1 H1B 109.5 . .
N1 C1 H1C 109.5 . .
H1A C1 H1C 109.5 . .
H1B C1 H1C 109.5 . .
N2 C2 N1 109.3(3) . .
N2 C2 H2 125.3 . .
N1 C2 H2 125.3 . .
C4 C3 N2 107.4(3) . .
C4 C3 H3 126.3 . .
N2 C3 H3 126.3 . .
C3 C4 N1 106.7(3) . .
C3 C4 H4 126.6 . .
N1 C4 H4 126.6 . .
N2 C5 C6 112.1(3) . .
N2 C5 H5A 109.2 . .
C6 C5 H5A 109.2 . .
N2 C5 H5B 109.2 . .
C6 C5 H5B 109.2 . .
H5A C5 H5B 107.9 . .
C5 C6 H6A 109.5 . .
C5 C6 H6B 109.5 . .
H6A C6 H6B 109.5 . .
C5 C6 H6C 109.5 . .
H6A C6 H6C 109.5 . .
H6B C6 H6C 109.5 . .
H07A O07W H07B 109.2 . .
H08A O08W H08B 108.2 . .
H09A O09W H09B 108.6 . .
H10A O10W H10B 108.2 . .
H11A O11W H11B 109.1 . .
H12A O12W H12B 108.4 . .
H13A O13W H13B 108.2 . .
H14A O14W H14B 107.7 . .

loop_
_geom_bond_atom_site_label_1
_geom_bond_atom_site_label_2
_geom_bond_distance
_geom_bond_site_symmetry_2
Gd1 O13 2.3301(16) 2_765
Gd1 O02W 2.3677(19) .
Gd1 O11 2.3809(15) .
Gd1 O05W 2.3855(19) .
Gd1 O06W 2.3891(18) .
Gd1 O01W 2.4075(18) .
Gd1 O03W 2.4152(18) .
Gd1 O04W 2.4403(19) .
O01W H01A 0.8500 .
O01W H01B 0.8500 .
O02W H02A 0.8500 .
O02W H02B 0.8500 .
O03W H03A 0.8500 .
O03W H03B 0.8500 .
O04W H04A 0.8501 .
O04W H04B 0.8500 .
O05W H05A 0.8499 .
O05W H05B 0.8501 .
O06W H06A 0.8500 .
O06W H06B 0.8500 .
O10 C11 1.334(2) .
C11 C16 1.412(3) .
C11 C12 1.418(3) .
C12 C13 1.391(3) .
C12 C10 1.518(3) .
C13 C14 1.398(3) .
C13 H13 0.9500 .
C14 C15 1.388(3) .
C14 S1 1.743(2) .
C15 C16 1.390(3) .
C15 H15 0.9500 .
C16 C40 1.519(3) .
S1 O12 1.4566(17) .
S1 O13 1.4635(17) .
S1 O11 1.4641(16) .
O13 Gd1 2.3300(16) 2_765
C10 C26 1.519(3) .
C10 H101 0.9900 .
C10 H102 0.9900 .
O20 C21 1.348(2) .
O20 H20 0.8500 .
O20 H20' 0.8501 .
C21 C26 1.401(3) .
C21 C22 1.412(3) .
C22 C23 1.391(3) .
C22 C20 1.513(3) .
C23 C24 1.394(3) .
C23 H23 0.9500 .
C24 C25 1.392(3) .
C24 S2 1.758(2) .
C25 C26 1.392(3) .
C25 H25 0.9500 .
S2 O22 1.447(2) .
S2 O21 1.456(2) .
S2 O23 1.457(3) .
C20 C36 1.523(3) .
C20 H201 0.9900 .
C20 H202 0.9900 .
O30 C31 1.367(3) .
O30 H30 0.8500 .
O30 H30' 0.8500 .
C31 C36 1.403(3) .
C31 C32 1.410(3) .
C32 C33 1.390(3) .
C32 C30 1.517(3) .
C33 C34 1.394(3) .
C33 H33 0.9500 .
C34 C35 1.380(3) .
C34 S3 1.768(2) .
C35 C36 1.397(3) .
C35 H35 0.9500 .
S3 O33 1.449(2) .
S3 O31 1.461(2) .
S3 O32 1.4640(19) .
C30 C46 1.523(3) .
C30 H301 0.9900 .
C30 H302 0.9900 .
O40 C41 1.351(3) .
O40 H40 0.8500 .
O40 H40' 0.8499 .
C41 C42 1.401(3) .
C41 C46 1.411(3) .
C42 C43 1.394(3) .
C42 C40 1.515(3) .
C43 C44 1.388(3) .
C43 H43 0.9500 .
C44 C45 1.396(3) .
C44 S4 1.761(2) .
C45 C46 1.389(3) .
C45 H45 0.9500 .
S4 O43 1.448(2) .
S4 O41 1.460(2) .
S4 O42 1.464(2) .
C40 H401 0.9900 .
C40 H402 0.9900 .
P1 C51 1.791(2) .
P1 C61 1.793(2) .
P1 C71 1.794(2) .
P1 C80 1.812(2) .
C51 C56 1.391(3) .
C51 C52 1.407(3) .
C52 C53 1.389(4) .
C52 H52 0.9500 .
C53 C54 1.394(5) .
C53 H53 0.9500 .
C54 C55 1.375(4) .
C54 H54 0.9500 .
C55 C56 1.400(4) .
C55 H55 0.9500 .
C56 H56 0.9500 .
C61 C62 1.390(3) .
C61 C66 1.395(3) .
C62 C63 1.390(3) .
C62 H62 0.9500 .
C63 C64 1.391(4) .
C63 H63 0.9500 .
C64 C65 1.383(4) .
C64 H64 0.9500 .
C65 C66 1.394(3) .
C65 H65 0.9500 .
C66 H66 0.9500 .
C71 C76 1.393(3) .
C71 C72 1.395(3) .
C72 C73 1.391(3) .
C72 H72 0.9500 .
C73 C74 1.386(4) .
C73 H73 0.9500 .
C74 C75 1.385(4) .
C74 H74 0.9500 .
C75 C76 1.391(3) .
C75 H75 0.9500 .
C76 H76 0.9500 .
C80 C81 1.505(3) .
C80 H801 0.9900 .
C80 H802 0.9900 .
C81 C82 1.391(3) .
C81 C83 1.394(3) 2_566
C82 C83 1.386(3) .
C82 H82 0.9500 .
C83 C81 1.394(3) 2_566
C83 H83 0.9500 .
N1 C2 1.321(4) .
N1 C4 1.386(5) .
N1 C1 1.448(5) .
N2 C2 1.315(4) .
N2 C3 1.380(4) .
N2 C5 1.471(4) .
C1 H1A 0.9800 .
C1 H1B 0.9800 .
C1 H1C 0.9800 .
C2 H2 0.9500 .
C3 C4 1.338(5) .
C3 H3 0.9500 .
C4 H4 0.9500 .
C5 C6 1.492(5) .
C5 H5A 0.9900 .
C5 H5B 0.9900 .
C6 H6A 0.9800 .
C6 H6B 0.9800 .
C6 H6C 0.9800 .
O07W H07A 0.8500 .
O07W H07B 0.8500 .
O08W H08A 0.8499 .
O08W H08B 0.8500 .
O09W H09A 0.8500 .
O09W H09B 0.8499 .
O10W H10A 0.8500 .
O10W H10B 0.8499 .
O11W H11A 0.8499 .
O11W H11B 0.8500 .
O12W H12A 0.8500 .
O12W H12B 0.8501 .
O13W H13A 0.8500 .
O13W H13B 0.8500 .
O14W H14A 0.8500 .
O14W H14B 0.8501 .

loop_
_geom_hbond_atom_site_label_D
_geom_hbond_atom_site_label_H
_geom_hbond_atom_site_label_A
_geom_hbond_distance_DH
_geom_hbond_distance_HA
_geom_hbond_distance_DA
_geom_hbond_angle_DHA
_geom_hbond_site_symmetry_A
O20 H20 O30 0.85 2.01 2.837(2) 165.4 .
O20 H20' O10 0.85 1.65 2.479(2) 165.8 .
O30 H30 O40 0.85 2.11 2.874(2) 149.3 .
O30 H30' O20 0.85 2.06 2.837(2) 150.9 .
O40 H40 O10 0.85 1.69 2.518(2) 164.1 .
O40 H40' O30 0.85 2.04 2.874(2) 166.6 .
O01W H01A O32 0.85 1.89 2.727(3) 167.6 1_655
O01W H01B O11W 0.85 1.90 2.732(3) 167.4 1_655
O02W H02A O08W 0.85 1.86 2.708(3) 176.4 .
O02W H02B O09W 0.85 1.77 2.614(3) 176.5 .
O03W H03A O12 0.85 1.87 2.719(2) 172.5 .
O03W H03A O11 0.85 2.46 2.866(2) 110.5 .
O03W H03B O31 0.85 1.96 2.801(3) 172.6 2_665
O04W H04A O31 0.85 1.95 2.799(3) 174.2 2_665
O04W H04B O13W 0.85 1.83 2.681(3) 174.2 2_655
O05W H05A O10W 0.85 1.82 2.669(3) 172.6 2_655
O05W H05B O12W 0.85 2.25 3.092(4) 172.5 2_655
O06W H06A O23 0.85 1.90 2.731(3) 167.0 2_665
O06W H06B O10W 0.85 2.04 2.876(3) 167.0 2_655
O06W H06B O05W 0.85 2.70 2.996(3) 101.9 .
O07W H07A O22 0.85 1.79 2.634(4) 175.4 .
O07W H07B O14W 0.85 2.17 3.016(7) 173.5 2_665
O08W H08A O33 0.85 1.96 2.815(3) 179.2 1_655
O08W H08B O11W 0.85 1.97 2.817(4) 179.1 1_655
O09W H09A O41 0.85 1.96 2.808(3) 179.2 .
O09W H09B O21 0.85 1.90 2.753(3) 179.4 1_545
O10W H10A O41 0.85 1.96 2.807(3) 178.9 .
O10W H10B O22 0.85 1.94 2.785(3) 178.9 2_665
O11W H11A O43 0.85 1.87 2.692(3) 163.5 .
O11W H11B O07W 0.85 1.97 2.800(5) 164.2 1_445
O12W H12A O42 0.85 2.07 2.921(3) 176.7 .
O12W H12B O07W 0.85 1.85 2.703(4) 176.2 1_445
O13W H13A O42 0.85 1.96 2.808(3) 175.9 .
O13W H13B O21 0.85 1.94 2.791(3) 176.1 1_545
O14W H14A O43 0.85 2.08 2.921(5) 169.7 .
O14W H14B O05W 0.85 1.92 2.757(5) 169.9 1_455

loop_
_geom_torsion_atom_site_label_1
_geom_torsion_atom_site_label_2
_geom_torsion_atom_site_label_3
_geom_torsion_atom_site_label_4
_geom_torsion
_geom_torsion_site_symmetry_1
_geom_torsion_site_symmetry_4
O10 C11 C12 C13 176.36(17) . .
C16 C11 C12 C13 -1.2(3) . .
O10 C11 C12 C10 -2.2(3) . .
C16 C11 C12 C10 -179.81(17) . .
C11 C12 C13 C14 1.2(3) . .
C10 C12 C13 C14 179.82(17) . .
C12 C13 C14 C15 -0.2(3) . .
C12 C13 C14 S1 179.82(15) . .
C13 C14 C15 C16 -0.9(3) . .
S1 C14 C15 C16 179.08(15) . .
C14 C15 C16 C11 0.9(3) . .
C14 C15 C16 C40 -176.83(17) . .
O10 C11 C16 C15 -177.45(17) . .
C12 C11 C16 C15 0.2(3) . .
O10 C11 C16 C40 0.3(3) . .
C12 C11 C16 C40 177.85(17) . .
C15 C14 S1 O12 94.54(18) . .
C13 C14 S1 O12 -85.46(18) . .
C15 C14 S1 O13 -145.03(17) . .
C13 C14 S1 O13 34.97(19) . .
C15 C14 S1 O11 -26.36(19) . .
C13 C14 S1 O11 153.64(16) . .
O12 S1 O11 Gd1 12.1(2) . .
O13 S1 O11 Gd1 -114.86(19) . .
C14 S1 O11 Gd1 130.45(18) . .
O13 Gd1 O11 S1 88.0(2) 2_765 .
O02W Gd1 O11 S1 -117.3(2) . .
O05W Gd1 O11 S1 -177.84(17) . .
O06W Gd1 O11 S1 -58.7(2) . .
O01W Gd1 O11 S1 165.6(2) . .
O03W Gd1 O11 S1 -0.71(18) . .
O04W Gd1 O11 S1 43.1(2) . .
O12 S1 O13 Gd1 -63.7(3) . 2_765
O11 S1 O13 Gd1 63.3(3) . 2_765
C14 S1 O13 Gd1 178.4(3) . 2_765
C13 C12 C10 C26 100.6(2) . .
C11 C12 C10 C26 -80.8(2) . .
O20 C21 C22 C23 -179.34(19) . .
C26 C21 C22 C23 0.8(3) . .
O20 C21 C22 C20 -5.4(3) . .
C26 C21 C22 C20 174.75(18) . .
C21 C22 C23 C24 2.2(3) . .
C20 C22 C23 C24 -171.69(19) . .
C22 C23 C24 C25 -2.8(3) . .
C22 C23 C24 S2 170.87(16) . .
C23 C24 C25 C26 0.3(3) . .
S2 C24 C25 C26 -173.08(16) . .
C24 C25 C26 C21 2.6(3) . .
C24 C25 C26 C10 -178.36(19) . .
O20 C21 C26 C25 176.96(19) . .
C22 C21 C26 C25 -3.2(3) . .
O20 C21 C26 C10 -2.1(3) . .
C22 C21 C26 C10 177.81(17) . .
C12 C10 C26 C25 -89.6(2) . .
C12 C10 C26 C21 89.4(2) . .
C25 C24 S2 O22 -26.2(3) . .
C23 C24 S2 O22 160.3(2) . .
C25 C24 S2 O21 -145.78(19) . .
C23 C24 S2 O21 40.6(2) . .
C25 C24 S2 O23 93.0(2) . .
C23 C24 S2 O23 -80.6(2) . .
C23 C22 C20 C36 91.3(2) . .
C21 C22 C20 C36 -82.6(2) . .
O30 C31 C32 C33 177.79(18) . .
C36 C31 C32 C33 -0.9(3) . .
O30 C31 C32 C30 -7.2(3) . .
C36 C31 C32 C30 174.16(18) . .
C31 C32 C33 C34 1.1(3) . .
C30 C32 C33 C34 -174.06(19) . .
C32 C33 C34 C35 -0.3(3) . .
C32 C33 C34 S3 178.75(16) . .
C33 C34 C35 C36 -0.9(3) . .
S3 C34 C35 C36 -179.90(15) . .
C34 C35 C36 C31 1.1(3) . .
C34 C35 C36 C20 177.55(18) . .
O30 C31 C36 C35 -178.92(18) . .
C32 C31 C36 C35 -0.2(3) . .
O30 C31 C36 C20 4.8(3) . .
C32 C31 C36 C20 -176.51(18) . .
C22 C20 C36 C35 -74.6(2) . .
C22 C20 C36 C31 101.7(2) . .
C35 C34 S3 O33 -118.49(19) . .
C33 C34 S3 O33 62.5(2) . .
C35 C34 S3 O31 2.0(2) . .
C33 C34 S3 O31 -177.01(17) . .
C35 C34 S3 O32 121.07(18) . .
C33 C34 S3 O32 -57.9(2) . .
C33 C32 C30 C46 74.5(2) . .
C31 C32 C30 C46 -100.5(2) . .
O40 C41 C42 C43 179.63(19) . .
C46 C41 C42 C43 -0.8(3) . .
O40 C41 C42 C40 0.8(3) . .
C46 C41 C42 C40 -179.57(18) . .
C41 C42 C43 C44 -0.9(3) . .
C40 C42 C43 C44 177.98(19) . .
C42 C43 C44 C45 0.9(3) . .
C42 C43 C44 S4 -176.85(16) . .
C43 C44 C45 C46 0.6(3) . .
S4 C44 C45 C46 178.44(17) . .
C44 C45 C46 C41 -2.2(3) . .
C44 C45 C46 C30 172.9(2) . .
O40 C41 C46 C45 -178.1(2) . .
C42 C41 C46 C45 2.3(3) . .
O40 C41 C46 C30 6.7(3) . .
C42 C41 C46 C30 -172.96(19) . .
C32 C30 C46 C45 -91.0(2) . .
C32 C30 C46 C41 84.0(3) . .
C43 C44 S4 O43 -132.3(2) . .
C45 C44 S4 O43 49.9(2) . .
C43 C44 S4 O41 -12.5(2) . .
C45 C44 S4 O41 169.69(19) . .
C43 C44 S4 O42 107.64(19) . .
C45 C44 S4 O42 -70.2(2) . .
C43 C42 C40 C16 91.8(2) . .
C41 C42 C40 C16 -89.4(2) . .
C15 C16 C40 C42 -100.7(2) . .
C11 C16 C40 C42 81.6(2) . .
C61 P1 C51 C56 -14.9(2) . .
C71 P1 C51 C56 -136.49(19) . .
C80 P1 C51 C56 103.4(2) . .
C61 P1 C51 C52 165.47(18) . .
C71 P1 C51 C52 43.8(2) . .
C80 P1 C51 C52 -76.3(2) . .
C56 C51 C52 C53 0.2(4) . .
P1 C51 C52 C53 179.9(2) . .
C51 C52 C53 C54 -0.7(4) . .
C52 C53 C54 C55 0.8(5) . .
C53 C54 C55 C56 -0.3(4) . .
C52 C51 C56 C55 0.2(4) . .
P1 C51 C56 C55 -179.4(2) . .
C54 C55 C56 C51 -0.2(4) . .
C51 P1 C61 C62 80.9(2) . .
C71 P1 C61 C62 -160.24(19) . .
C80 P1 C61 C62 -40.0(2) . .
C51 P1 C61 C66 -96.58(19) . .
C71 P1 C61 C66 22.3(2) . .
C80 P1 C61 C66 142.53(18) . .
C66 C61 C62 C63 1.6(4) . .
P1 C61 C62 C63 -175.9(2) . .
C61 C62 C63 C64 -1.2(4) . .
C62 C63 C64 C65 -0.1(4) . .
C63 C64 C65 C66 1.1(4) . .
C64 C65 C66 C61 -0.8(4) . .
C62 C61 C66 C65 -0.6(3) . .
P1 C61 C66 C65 176.89(18) . .
C51 P1 C71 C76 29.5(2) . .
C61 P1 C71 C76 -90.8(2) . .
C80 P1 C71 C76 150.60(18) . .
C51 P1 C71 C72 -149.15(17) . .
C61 P1 C71 C72 90.53(18) . .
C80 P1 C71 C72 -28.08(19) . .
C76 C71 C72 C73 -3.4(3) . .
P1 C71 C72 C73 175.24(16) . .
C71 C72 C73 C74 1.3(3) . .
C72 C73 C74 C75 2.0(4) . .
C73 C74 C75 C76 -3.3(4) . .
C74 C75 C76 C71 1.2(4) . .
C72 C71 C76 C75 2.2(4) . .
P1 C71 C76 C75 -176.5(2) . .
C51 P1 C80 C81 51.72(18) . .
C61 P1 C80 C81 171.60(15) . .
C71 P1 C80 C81 -66.87(17) . .
P1 C80 C81 C82 -88.3(2) . .
P1 C80 C81 C83 91.5(2) . 2_566
C83 C81 C82 C83 -0.3(3) 2_566 .
C80 C81 C82 C83 179.45(19) . .
C81 C82 C83 C81 0.3(3) . 2_566
C3 N2 C2 N1 0.9(4) . .
C5 N2 C2 N1 -179.9(3) . .
C4 N1 C2 N2 -0.4(4) . .
C1 N1 C2 N2 177.9(4) . .
C2 N2 C3 C4 -1.0(4) . .
C5 N2 C3 C4 179.8(3) . .
N2 C3 C4 N1 0.7(4) . .
C2 N1 C4 C3 -0.2(4) . .
C1 N1 C4 C3 -178.5(5) . .
C2 N2 C5 C6 -101.7(4) . .
C3 N2 C5 C6 77.5(4) . .
